data_2205074
loop_
_publ_author_name
'Cheng, Xiao-Li'
'Gao, Shan'
'Huo, Li-Hua'
'Ng, Seik Weng'

_publ_section_title
;
 [<i>N</i>,<i>N</i>'-Ethylenebis(salicylideneiminato)]nickel(II)
 chloroform solvate
;
_journal_issue 2
_journal_name_full 'Acta Crystallographica Section E'
_journal_page_first m385
_journal_page_last m386
_journal_paper_doi 10.1107/S1600536805002187
_journal_volume 61
_journal_year 2005
_chemical_formula_iupac '[Cu (C8 H7 N1 O1)2] , C H Cl3'
_chemical_formula_moiety 'C16 H14 N2 Ni O2 , C H Cl3'
_chemical_formula_sum 'C17 H15 Cl3 N2 Ni O2'
_chemical_formula_weight 444.37
_chemical_name_systematic
;
[N,N'-Ethylenebis(salicylideneiminato)]nickel(II) chloroform solvate
;
_space_group_IT_number 58
_symmetry_cell_setting orthorhombic
_symmetry_space_group_name_Hall '-P 2 2n'
_symmetry_space_group_name_H-M 'P n n m'
_atom_sites_solution_hydrogens geom
_atom_sites_solution_primary direct
_atom_sites_solution_secondary difmap
_audit_creation_method SHELXL97
_cell_angle_alpha 90
_cell_angle_beta 90
_cell_angle_gamma 90
_cell_formula_units_Z 4
_cell_length_a 6.9970(10)
_cell_length_b 14.221(3)
_cell_length_c 18.355(4)
_cell_measurement_reflns_used 14841
_cell_measurement_temperature 295(2)
_cell_measurement_theta_max 27.5
_cell_measurement_theta_min 3.1
_cell_volume 1826.4(6)
_computing_cell_refinement RAPID-AUTO
_computing_data_collection 'RAPID-AUTO (Rigaku, 1998)'
_computing_data_reduction 'CrystalStructure (Rigaku/MSC, 2002)'
_computing_molecular_graphics 'ORTEPII (Johnson, 1976)'
_computing_publication_material SHELXL97
_computing_structure_refinement 'SHELXL97 (Sheldrick, 1997)'
_computing_structure_solution 'SHELXS97 (Sheldrick, 1997)'
_diffrn_ambient_temperature 295(2)
_diffrn_measured_fraction_theta_full 1.00
_diffrn_measured_fraction_theta_max 1.00
_diffrn_measurement_device_type 'Rigaku R-AXIS RAPID'
_diffrn_measurement_method \w
_diffrn_radiation_monochromator graphite
_diffrn_radiation_source 'fine-focus sealed tube'
_diffrn_radiation_type MoK\a
_diffrn_radiation_wavelength 0.71073
_diffrn_reflns_av_R_equivalents 0.023
_diffrn_reflns_av_sigmaI/netI 0.014
_diffrn_reflns_limit_h_max 8
_diffrn_reflns_limit_h_min -9
_diffrn_reflns_limit_k_max 18
_diffrn_reflns_limit_k_min -18
_diffrn_reflns_limit_l_max 23
_diffrn_reflns_limit_l_min -22
_diffrn_reflns_number 16264
_diffrn_reflns_theta_full 27.5
_diffrn_reflns_theta_max 27.5
_diffrn_reflns_theta_min 3.1
_diffrn_standards_decay_% 0
_diffrn_standards_interval_count 0
_diffrn_standards_interval_time 0
_diffrn_standards_number 0
_exptl_absorpt_coefficient_mu 1.514
_exptl_absorpt_correction_T_max 0.764
_exptl_absorpt_correction_T_min 0.507
_exptl_absorpt_correction_type multi-scan
_exptl_absorpt_process_details '(ABSCOR; Higashi, 1995)'
_exptl_crystal_colour red
_exptl_crystal_density_diffrn 1.616
_exptl_crystal_density_meas ?
_exptl_crystal_density_method .
_exptl_crystal_description prism
_exptl_crystal_F_000 904
_exptl_crystal_size_max 0.35
_exptl_crystal_size_mid 0.26
_exptl_crystal_size_min 0.18
_refine_diff_density_max 0.73
_refine_diff_density_min -0.56
_refine_ls_extinction_method none
_refine_ls_goodness_of_fit_ref 1.07
_refine_ls_hydrogen_treatment constr
_refine_ls_matrix_type full
_refine_ls_number_parameters 118
_refine_ls_number_reflns 2150
_refine_ls_number_restraints 0
_refine_ls_restrained_S_all 1.07
_refine_ls_R_factor_all 0.054
_refine_ls_R_factor_gt 0.046
_refine_ls_shift/su_max 0.001
_refine_ls_shift/su_mean 0.000
_refine_ls_structure_factor_coef Fsqd
_refine_ls_weighting_details 'calc w = 1/[\s^2^(Fo^2^)+(0.0952P)^2^+0.4858P] where P = (Fo^2^+2Fc^2^)/3'
_refine_ls_weighting_scheme calc
_refine_ls_wR_factor_gt 0.141
_refine_ls_wR_factor_ref 0.147
_reflns_number_gt 1766
_reflns_number_total 2150
_reflns_threshold_expression I>2\s(I)
_cod_data_source_file hb6145.cif
_cod_data_source_block I
_cod_depositor_comments
;
The following automatic conversions were performed:
'_symmetry_cell_setting' value 'Orthorhombic' changed to 'orthorhombic'
according to '/home/saulius/struct/CIF-dictionaries/cif_core.dic'
dictionary named 'cif_core.dic' version 2.4.1 from 2010-06-29.

Automatic conversion script
Id: cif_fix_enum 1527 2010-12-29 10:47:43Z saulius 

The following automatic conversions were performed:

'_symmetry_cell_setting' value 'Orthorhombic' changed to
'orthorhombic' according to
/home/saulius/struct/CIF-dictionaries/cif_core.dic dictionary named
'cif_core.dic' version 2.4.1 from 2010-06-29.

Automatic conversion script
Id: cif_fix_values 1715 2011-07-08 13:25:40Z adriana 
;
_cod_database_code 2205074
_cod_database_fobs_code 2205074

loop_
_symmetry_equiv_pos_as_xyz
'x, y, z'
'-x, -y, z'
'-x+1/2, y+1/2, -z+1/2'
'x+1/2, -y+1/2, -z+1/2'
'-x, -y, -z'
'x, y, -z'
'x-1/2, -y-1/2, z-1/2'
'-x-1/2, y-1/2, z-1/2'

loop_
_atom_site_label
_atom_site_fract_x
_atom_site_fract_y
_atom_site_fract_z
_atom_site_U_iso_or_equiv
_atom_site_adp_type
_atom_site_calc_flag
_atom_site_refinement_flags
_atom_site_occupancy
_atom_site_type_symbol
Ni1 0.28236(7) 0.53352(3) 0.5000 0.0510(2) Uani d S 1 Ni
Cl1 0.5341(3) 0.87310(10) 0.5000 0.1346(8) Uani d S 1 Cl
Cl2 0.1787(3) 0.88070(10) 0.42380(7) 0.1529(8) Uani d . 1 Cl
O1 0.3366(3) 0.62570(10) 0.43240(10) 0.0613(5) Uani d . 1 O
N1 0.2246(4) 0.4430(2) 0.4316(2) 0.0644(6) Uani d . 1 N
C1 0.3311(4) 0.6187(2) 0.3608(2) 0.0620(10) Uani d . 1 C
C2 0.3954(6) 0.6952(3) 0.3185(2) 0.0800(10) Uani d . 1 C
C3 0.3875(7) 0.6910(4) 0.2437(2) 0.1010(10) Uani d . 1 C
C4 0.3129(7) 0.6139(4) 0.2078(2) 0.106(2) Uani d . 1 C
C5 0.2545(6) 0.5382(4) 0.2472(2) 0.0890(10) Uani d . 1 C
C6 0.2649(5) 0.5373(3) 0.3243(2) 0.0690(10) Uani d . 1 C
C7 0.2185(4) 0.4541(3) 0.3618(2) 0.0720(10) Uani d . 1 C
C8 0.1844(8) 0.3501(3) 0.4617(2) 0.110(2) Uani d . 1 C
C9 0.2939(8) 0.8391(4) 0.5000 0.0810(10) Uani d S 1 C
H2 0.4433 0.7487 0.3412 0.096 Uiso calc R 1 H
H3 0.4335 0.7414 0.2166 0.121 Uiso calc R 1 H
H4 0.3029 0.6138 0.1573 0.128 Uiso calc R 1 H
H5 0.2065 0.4858 0.2230 0.107 Uiso calc R 1 H
H7 0.1804 0.4028 0.3339 0.086 Uiso calc R 1 H
H8a 0.0607 0.3290 0.4443 0.132 Uiso calc R 1 H
H8b 0.2799 0.3061 0.4443 0.132 Uiso calc R 1 H
H9 0.2873 0.7702 0.5000 0.097 Uiso calc SR 1 H

loop_
_atom_site_aniso_label
_atom_site_aniso_U_11
_atom_site_aniso_U_22
_atom_site_aniso_U_33
_atom_site_aniso_U_12
_atom_site_aniso_U_13
_atom_site_aniso_U_23
Ni1 0.0453(3) 0.0457(3) 0.0621(3) 0.0057(2) 0.000 0.000
Cl1 0.1190(10) 0.0677(9) 0.217(2) -0.0041(9) 0.000 0.000
Cl2 0.211(2) 0.1530(10) 0.0949(8) 0.0760(10) -0.0315(9) 0.0025(8)
O1 0.0740(10) 0.0550(10) 0.0550(10) 0.0040(10) 0.0020(10) 0.0010(10)
N1 0.0510(10) 0.0560(10) 0.086(2) 0.0030(10) 0.0030(10) -0.0120(10)
C1 0.059(2) 0.068(2) 0.059(2) 0.0170(10) 0.0030(10) 0.0000(10)
C2 0.091(2) 0.082(2) 0.068(2) 0.020(2) 0.006(2) 0.0120(10)
C3 0.112(3) 0.120(4) 0.071(2) 0.037(3) 0.010(2) 0.028(2)
C4 0.108(3) 0.153(5) 0.058(2) 0.038(3) -0.004(2) -0.004(2)
C5 0.072(2) 0.129(4) 0.066(2) 0.018(2) -0.005(2) -0.022(2)
C6 0.051(2) 0.092(2) 0.065(2) 0.0150(10) -0.0040(10) -0.0150(10)
C7 0.052(2) 0.078(2) 0.085(2) 0.0040(10) -0.0010(10) -0.028(2)
C8 0.144(4) 0.058(2) 0.127(3) -0.022(2) 0.033(3) -0.014(2)
C9 0.111(4) 0.056(3) 0.077(3) 0.013(2) 0.000 0.000

loop_
_atom_type_symbol
_atom_type_description
_atom_type_scat_dispersion_real
_atom_type_scat_dispersion_imag
_atom_type_scat_source
C C 0.0033 0.0016 'International Tables Vol C Tables 4.2.6.8 and 6.1.1.4'
H H 0.0000 0.0000 'International Tables Vol C Tables 4.2.6.8 and 6.1.1.4'
N N 0.0061 0.0033 'International Tables Vol C Tables 4.2.6.8 and 6.1.1.4'
O O 0.0106 0.0060 'International Tables Vol C Tables 4.2.6.8 and 6.1.1.4'
Cl Cl 0.1484 0.1585 'International Tables Vol C Tables 4.2.6.8 and 6.1.1.4'
Ni Ni 0.3393 1.1124 'International Tables Vol C Tables 4.2.6.8 and 6.1.1.4'

loop_
_geom_angle_atom_site_label_1
_geom_angle_atom_site_label_2
_geom_angle_atom_site_label_3
_geom_angle_site_symmetry_1
_geom_angle_site_symmetry_3
_geom_angle
_geom_angle_publ_flag
O1 Ni1 O1 . 6_556 84.60(10) yes
O1 Ni1 N1 . . 94.80(10) yes
O1 Ni1 N1 . 6_556 178.90(10) yes
O1 Ni1 N1 6_556 . 178.90(10) no
O1 Ni1 N1 6_556 6_556 94.80(10) no
N1 Ni1 N1 . 6_556 85.9(2) yes
C1 O1 Ni1 . . 127.7(2) no
C7 N1 C8 . . 118.6(3) no
C7 N1 Ni1 . . 126.7(2) no
C8 N1 Ni1 . . 114.6(3) no
O1 C1 C2 . . 118.8(3) no
O1 C1 C6 . . 122.9(3) no
C2 C1 C6 . . 118.3(3) no
C3 C2 C1 . . 120.2(4) no
C2 C3 C4 . . 121.7(5) no
C5 C4 C3 . . 119.2(4) no
C4 C5 C6 . . 121.5(4) no
C7 C6 C1 . . 122.2(3) no
C7 C6 C5 . . 118.9(4) no
C1 C6 C5 . . 118.8(4) no
N1 C7 C6 . . 125.4(3) no
C8 C8 N1 6_556 . 112.2(2) no
Cl2 C9 Cl2 6_556 . 108.9(3) no
Cl2 C9 Cl1 6_556 . 110.8(2) no
Cl2 C9 Cl1 . . 110.8(2) no
C3 C2 H2 . . 119.9 no
C1 C2 H2 . . 119.9 no
C2 C3 H3 . . 119.1 no
C4 C3 H3 . . 119.1 no
C5 C4 H4 . . 120.4 no
C3 C4 H4 . . 120.4 no
C4 C5 H5 . . 119.2 no
C6 C5 H5 . . 119.2 no
N1 C7 H7 . . 117.3 no
C6 C7 H7 . . 117.3 no
C8 C8 H8a 6_556 . 109.2 no
N1 C8 H8a . . 109.2 no
C8 C8 H8b 6_556 . 109.2 no
N1 C8 H8b . . 109.2 no
H8a C8 H8b . . 107.9 no
Cl2 C9 H9 6_556 . 108.8 no
Cl2 C9 H9 . . 108.8 no
Cl1 C9 H9 . . 108.8 no

loop_
_geom_bond_atom_site_label_1
_geom_bond_atom_site_label_2
_geom_bond_site_symmetry_2
_geom_bond_distance
_geom_bond_publ_flag
Ni1 O1 . 1.844(2) yes
Ni1 O1 6_556 1.844(2) no
Ni1 N1 . 1.843(3) yes
Ni1 N1 6_556 1.843(3) no
Cl1 C9 . 1.749(6) no
Cl2 C9 . 1.719(3) no
O1 C1 . 1.318(3) no
N1 C7 . 1.292(5) no
N1 C8 . 1.459(5) no
C1 C2 . 1.411(5) no
C1 C6 . 1.415(5) no
C2 C3 . 1.375(5) no
C3 C4 . 1.382(8) no
C4 C5 . 1.360(7) no
C5 C6 . 1.418(5) no
C6 C7 . 1.407(5) no
C8 C8 6_556 1.406(9) no
C9 Cl2 6_556 1.719(3) no
C2 H2 . 0.93 no
C3 H3 . 0.93 no
C4 H4 . 0.93 no
C5 H5 . 0.93 no
C7 H7 . 0.93 no
C8 H8a . 0.97 no
C8 H8b . 0.97 no
C9 H9 . 0.98 no

loop_
_geom_hbond_atom_site_label_D
_geom_hbond_atom_site_label_H
_geom_hbond_atom_site_label_A
_geom_hbond_site_symmetry_A
_geom_hbond_distance_DH
_geom_hbond_distance_HA
_geom_hbond_distance_DA
_geom_hbond_angle_DHA
_geom_hbond_publ_flag
C9 H9 O1 . 0.98 2.43 3.292(5) 147 yes
C9 H9 O1 6_556 0.98 2.43 3.292(5) 147 yes

loop_
_geom_torsion_atom_site_label_1
_geom_torsion_atom_site_label_2
_geom_torsion_atom_site_label_3
_geom_torsion_atom_site_label_4
_geom_torsion_site_symmetry_1
_geom_torsion_site_symmetry_4
_geom_torsion
_geom_torsion_publ_flag
N1 Ni1 O1 C1 . . -0.4(2) no
O1 Ni1 O1 C1 6_556 . -179.5(2) no
N1 Ni1 N1 C7 6_556 . 175.1(2) no
O1 Ni1 N1 C7 . . -3.9(3) no
N1 Ni1 N1 C8 6_556 . -5.5(3) no
O1 Ni1 N1 C8 . . 175.4(3) no
Ni1 O1 C1 C2 . . -174.1(2) no
Ni1 O1 C1 C6 . . 5.3(4) no
O1 C1 C2 C3 . . -178.5(3) no
C6 C1 C2 C3 . . 2.0(5) no
C1 C2 C3 C4 . . 1.6(6) no
C2 C3 C4 C5 . . -3.3(7) no
C3 C4 C5 C6 . . 1.2(7) no
O1 C1 C6 C7 . . -6.7(5) no
C2 C1 C6 C7 . . 172.7(3) no
O1 C1 C6 C5 . . 176.6(3) no
C2 C1 C6 C5 . . -4.0(5) no
C4 C5 C6 C7 . . -174.3(4) no
C4 C5 C6 C1 . . 2.4(6) no
C8 N1 C7 C6 . . -175.9(4) no
Ni1 N1 C7 C6 . . 3.4(5) no
C1 C6 C7 N1 . . 2.3(5) no
C5 C6 C7 N1 . . 178.9(3) no
C7 N1 C8 C8 . 6_556 -176.2(2) no
Ni1 N1 C8 C8 . 6_556 4.4(3) no
